data_7240397
loop_
_publ_author_name
'Yu, Yu'e'
'Wang, Yuhao'
'Xu, Hai-Jun'
'Lu, Jing'
'Wang, Huaiwei'
'Li, Dacheng'
'Dou, Jianmin'
'Li, Yun-Wu'
'Wang, Suna'

_publ_section_title
;
 Dual-responsive luminescent sensors based on two Cd-MOFs: rare
 enhancement toward acac and quenching toward Cr2O72-
;
_journal_name_full CrystEngComm
_journal_paper_doi 10.1039/D0CE00405G
_journal_year 2020
_chemical_formula_sum 'C31 H34 Cd N4 O9'
_chemical_formula_weight 719.02
_space_group_crystal_system triclinic
_space_group_IT_number 2
_space_group_name_Hall '-P 1'
_space_group_name_H-M_alt 'P -1'
_atom_sites_solution_hydrogens mixed
_audit_creation_method SHELXL-2014/7
_audit_update_record
;
2020-03-10 deposited with the CCDC.	2020-04-24 downloaded from the CCDC.
;
_cell_angle_alpha 101.026(2)
_cell_angle_beta 95.9220(10)
_cell_angle_gamma 96.6150(10)
_cell_formula_units_Z 2
_cell_length_a 10.3690(9)
_cell_length_b 10.4966(9)
_cell_length_c 15.0556(13)
_cell_measurement_reflns_used 3039
_cell_measurement_temperature 298(2)
_cell_measurement_theta_max 25.077
_cell_measurement_theta_min 2.7795
_cell_volume 1584.5(2)
_computing_structure_refinement 'SHELXL-2014/7 (Sheldrick, 2014)'
_diffrn_ambient_temperature 298(2)
_diffrn_measured_fraction_theta_full 0.981
_diffrn_measured_fraction_theta_max 0.981
_diffrn_measurement_device_type 'CCD area detector'
_diffrn_measurement_method 'phi and omega scans'
_diffrn_radiation_type MoK\a
_diffrn_radiation_wavelength 0.71073
_diffrn_reflns_av_R_equivalents 0.0384
_diffrn_reflns_av_unetI/netI 0.0655
_diffrn_reflns_Laue_measured_fraction_full 0.981
_diffrn_reflns_Laue_measured_fraction_max 0.981
_diffrn_reflns_limit_h_max 12
_diffrn_reflns_limit_h_min -12
_diffrn_reflns_limit_k_max 10
_diffrn_reflns_limit_k_min -12
_diffrn_reflns_limit_l_max 17
_diffrn_reflns_limit_l_min -15
_diffrn_reflns_number 8014
_diffrn_reflns_point_group_measured_fraction_full 0.981
_diffrn_reflns_point_group_measured_fraction_max 0.981
_diffrn_reflns_theta_full 25.016
_diffrn_reflns_theta_max 25.016
_diffrn_reflns_theta_min 2.619
_exptl_absorpt_coefficient_mu 0.748
_exptl_absorpt_correction_T_max 1
_exptl_absorpt_correction_T_min 0.95
_exptl_absorpt_correction_type multi-scan
_exptl_absorpt_process_details sadabs
_exptl_crystal_colour colourless
_exptl_crystal_density_diffrn 1.507
_exptl_crystal_description crystal
_exptl_crystal_F_000 736
_exptl_crystal_size_max 0.120
_exptl_crystal_size_mid 0.110
_exptl_crystal_size_min 0.110
_refine_diff_density_max 1.448
_refine_diff_density_min -0.887
_refine_diff_density_rms 0.134
_refine_ls_extinction_method none
_refine_ls_goodness_of_fit_ref 0.983
_refine_ls_hydrogen_treatment constr
_refine_ls_matrix_type full
_refine_ls_number_parameters 409
_refine_ls_number_reflns 5496
_refine_ls_number_restraints 960
_refine_ls_restrained_S_all 0.922
_refine_ls_R_factor_all 0.0669
_refine_ls_R_factor_gt 0.0523
_refine_ls_shift/su_max 0.001
_refine_ls_shift/su_mean 0.000
_refine_ls_structure_factor_coef Fsqd
_refine_ls_weighting_details 'w=1/[\s^2^(Fo^2^)+(0.0916P)^2^] where P=(Fo^2^+2Fc^2^)/3'
_refine_ls_weighting_scheme calc
_refine_ls_wR_factor_gt 0.1365
_refine_ls_wR_factor_ref 0.1452
_reflns_Friedel_coverage 0.000
_reflns_number_gt 4328
_reflns_number_total 5496
_reflns_threshold_expression 'I > 2\s(I)'
_cod_data_source_file d0ce00405g2.cif
_cod_data_source_block 181016c
_cod_database_code 7240397
_shelx_shelxl_version_number 2014/7
_shelx_space_group_comment
;
The symmetry employed for this shelxl refinement is uniquely defined
by the following loop, which should always be used as a source of
symmetry information in preference to the above space-group names.
They are only intended as comments.
;
_shelx_estimated_absorpt_t_min 0.916
_shelx_estimated_absorpt_t_max 0.922

loop_
_space_group_symop_operation_xyz
'x, y, z'
'-x, -y, -z'

loop_
_atom_site_label
_atom_site_type_symbol
_atom_site_fract_x
_atom_site_fract_y
_atom_site_fract_z
_atom_site_U_iso_or_equiv
_atom_site_adp_type
_atom_site_occupancy
_atom_site_site_symmetry_order
_atom_site_calc_flag
_atom_site_refinement_flags_posn
_atom_site_refinement_flags_adp
_atom_site_refinement_flags_occupancy
_atom_site_disorder_assembly
_atom_site_disorder_group
Cd1 Cd 0.56704(3) 0.61840(3) 0.68602(2) 0.03385(16) Uani 1 1 d . U . . .
N1 N -0.0293(4) 0.1832(4) 0.4450(3) 0.0490(12) Uani 1 1 d . U . . .
H1 H 0.0341 0.1424 0.4280 0.059 Uiso 1 1 calc R U . . .
N2 N 0.5638(4) 0.5076(4) 0.8144(3) 0.0376(9) Uani 1 1 d . U . . .
N3 N 0.6114(4) -0.1737(4) 0.7835(3) 0.0353(9) Uani 1 1 d . U . . .
N4 N 0.2997(6) 0.8834(5) 0.3347(3) 0.0602(14) Uani 1 1 d . U . . .
O1 O 0.3958(3) 0.4549(3) 0.6056(2) 0.0408(8) Uani 1 1 d . U . . .
O2 O 0.3367(3) 0.6270(3) 0.6935(2) 0.0442(9) Uani 1 1 d . U . . .
O3 O -0.1447(4) 0.6304(4) 0.7338(3) 0.0500(10) Uani 1 1 d . U . . .
O4 O -0.2872(3) 0.5024(4) 0.6230(2) 0.0472(9) Uani 1 1 d . U . . .
O5 O -0.0636(5) -0.3716(4) 0.0946(3) 0.0796(15) Uani 1 1 d . U . . .
O6 O -0.0515(5) -0.2120(4) 0.0159(3) 0.0642(12) Uani 1 1 d . U . . .
H6 H -0.0352 -0.2708 -0.0240 0.096 Uiso 1 1 calc R U . . .
O7 O 0.5569(4) 0.7170(4) 0.5562(3) 0.0540(10) Uani 1 1 d . U . . .
H7C H 0.6315 0.7586 0.5542 0.081 Uiso 1 1 d R U . . .
H7D H 0.5355 0.6578 0.5081 0.081 Uiso 1 1 d R U . . .
O8 O 0.2426(5) 1.0688(5) 0.4172(4) 0.0898(17) Uani 1 1 d . U . . .
O9 O 0.0212(4) 0.6290(4) 0.8837(3) 0.0608(11) Uani 1 1 d . U . . .
H9C H -0.0302 0.6289 0.8359 0.073 Uiso 1 1 d R U . . .
H9B H 0.0163 0.5523 0.8948 0.073 Uiso 1 1 d R U . . .
C1 C 0.3078(5) 0.5176(5) 0.6377(3) 0.0317(10) Uani 1 1 d . U . . .
C2 C 0.1653(4) 0.4608(4) 0.6118(3) 0.0277(10) Uani 1 1 d . U . . .
C3 C 0.0669(5) 0.5225(4) 0.6527(3) 0.0306(10) Uani 1 1 d . U . . .
H3 H 0.0889 0.5974 0.6985 0.037 Uiso 1 1 calc R U . . .
C4 C -0.0631(4) 0.4712(4) 0.6244(3) 0.0288(10) Uani 1 1 d . U . . .
C5 C -0.0986(4) 0.3580(4) 0.5549(3) 0.0312(10) Uani 1 1 d . U . . .
H5 H -0.1864 0.3256 0.5357 0.037 Uiso 1 1 calc R U . . .
C6 C -0.0009(4) 0.2946(5) 0.5147(3) 0.0313(10) Uani 1 1 d . U . . .
C7 C 0.1312(4) 0.3472(4) 0.5435(3) 0.0308(10) Uani 1 1 d . U . . .
H7 H 0.1967 0.3061 0.5168 0.037 Uiso 1 1 calc R U . . .
C8 C -0.1714(5) 0.5404(5) 0.6632(3) 0.0349(11) Uani 1 1 d . U . . .
C9 C -0.1610(5) 0.1329(5) 0.4000(3) 0.0420(12) Uani 1 1 d . U . . .
H9A H -0.2032 0.2031 0.3814 0.050 Uiso 1 1 calc R U . . .
H9D H -0.2128 0.0956 0.4412 0.050 Uiso 1 1 calc R U . . .
C10 C -0.1501(5) 0.0282(5) 0.3169(3) 0.0377(11) Uani 1 1 d . U . . .
C11 C -0.1275(5) 0.0654(5) 0.2344(4) 0.0434(12) Uani 1 1 d . U . . .
H11 H -0.1277 0.1523 0.2293 0.052 Uiso 1 1 calc R U . . .
C12 C -0.1047(6) -0.0275(5) 0.1599(4) 0.0454(13) Uani 1 1 d . U . . .
H12 H -0.0898 -0.0019 0.1056 0.054 Uiso 1 1 calc R U . . .
C13 C -0.1042(5) -0.1582(5) 0.1661(3) 0.0401(12) Uani 1 1 d . U . . .
C14 C -0.1303(6) -0.1960(5) 0.2474(4) 0.0460(13) Uani 1 1 d . U . . .
H14 H -0.1324 -0.2833 0.2520 0.055 Uiso 1 1 calc R U . . .
C15 C -0.1530(6) -0.1036(5) 0.3209(4) 0.0486(13) Uani 1 1 d . U . . .
H15 H -0.1707 -0.1303 0.3744 0.058 Uiso 1 1 calc R U . . .
C16 C -0.0712(6) -0.2587(6) 0.0896(4) 0.0481(14) Uani 1 1 d . U . . .
C17 C 0.4618(5) 0.4174(6) 0.8192(4) 0.0473(13) Uani 1 1 d . U . . .
H17 H 0.3876 0.4072 0.7768 0.057 Uiso 1 1 calc R U . . .
C18 C 0.4619(5) 0.3392(5) 0.8838(4) 0.0446(12) Uani 1 1 d . U . . .
H18 H 0.3888 0.2791 0.8842 0.054 Uiso 1 1 calc R U . . .
C19 C 0.5712(5) 0.3507(5) 0.9480(3) 0.0380(11) Uani 1 1 d . U . . .
C20 C 0.6749(5) 0.4446(5) 0.9434(4) 0.0462(13) Uani 1 1 d . U . . .
H20 H 0.7503 0.4567 0.9849 0.055 Uiso 1 1 calc R U . . .
C21 C 0.6674(5) 0.5199(5) 0.8782(4) 0.0426(12) Uani 1 1 d . U . . .
H21 H 0.7382 0.5830 0.8783 0.051 Uiso 1 1 calc R U . . .
C22 C 0.5773(6) 0.2651(5) 1.0179(4) 0.0418(12) Uani 1 1 d . U . . .
H22A H 0.4920 0.2143 1.0145 0.050 Uiso 1 1 calc R U . . .
H22B H 0.5974 0.3206 1.0784 0.050 Uiso 1 1 calc R U . . .
C23 C 0.6809(5) 0.1705(5) 1.0045(3) 0.0420(12) Uani 1 1 d . U . . .
H23A H 0.7626 0.2215 0.9987 0.050 Uiso 1 1 calc R U . . .
H23B H 0.6949 0.1366 1.0598 0.050 Uiso 1 1 calc R U . . .
C24 C 0.6527(5) 0.0542(5) 0.9242(3) 0.0341(11) Uani 1 1 d . U . . .
C25 C 0.5309(5) 0.0083(5) 0.8737(3) 0.0410(12) Uani 1 1 d . U . . .
H25 H 0.4604 0.0533 0.8855 0.049 Uiso 1 1 calc R U . . .
C26 C 0.5134(5) -0.1045(5) 0.8055(4) 0.0428(12) Uani 1 1 d . U . . .
H26 H 0.4302 -0.1336 0.7737 0.051 Uiso 1 1 calc R U . . .
C27 C 0.7299(5) -0.1267(5) 0.8298(4) 0.0452(13) Uani 1 1 d . U . . .
H27 H 0.7999 -0.1707 0.8145 0.054 Uiso 1 1 calc R U . . .
C28 C 0.7539(5) -0.0159(5) 0.8994(4) 0.0432(13) Uani 1 1 d . U . . .
H28 H 0.8382 0.0116 0.9296 0.052 Uiso 1 1 calc R U . . .
C29 C 0.2555(9) 0.7666(7) 0.2626(5) 0.090(2) Uani 1 1 d . U . . .
H29A H 0.1620 0.7564 0.2489 0.136 Uiso 1 1 calc R U . . .
H29B H 0.2808 0.6907 0.2830 0.136 Uiso 1 1 calc R U . . .
H29C H 0.2949 0.7762 0.2089 0.136 Uiso 1 1 calc R U . . .
C30 C 0.4321(10) 0.8997(11) 0.3779(7) 0.126(3) Uani 1 1 d . U . . .
H30A H 0.4582 0.9897 0.4079 0.189 Uiso 1 1 calc R U . . .
H30B H 0.4886 0.8756 0.3327 0.189 Uiso 1 1 calc R U . . .
H30C H 0.4380 0.8449 0.4219 0.189 Uiso 1 1 calc R U . . .
C31 C 0.2203(8) 0.9693(6) 0.3586(5) 0.0721(19) Uani 1 1 d . U . . .
H31 H 0.1365 0.9515 0.3266 0.087 Uiso 1 1 calc R U . . .

loop_
_atom_site_aniso_label
_atom_site_aniso_U_11
_atom_site_aniso_U_22
_atom_site_aniso_U_33
_atom_site_aniso_U_23
_atom_site_aniso_U_13
_atom_site_aniso_U_12
Cd1 0.0227(2) 0.0357(2) 0.0389(2) -0.00410(15) 0.00650(15) 0.00412(14)
N1 0.031(2) 0.051(3) 0.052(3) -0.021(2) 0.0018(19) 0.0095(19)
N2 0.030(2) 0.038(2) 0.044(2) 0.0044(18) 0.0100(18) 0.0026(18)
N3 0.031(2) 0.033(2) 0.038(2) -0.0003(17) 0.0032(17) 0.0033(17)
N4 0.077(4) 0.054(3) 0.058(3) 0.013(2) 0.024(3) 0.024(3)
O1 0.0235(18) 0.050(2) 0.0447(19) -0.0041(16) 0.0092(15) 0.0079(15)
O2 0.0259(19) 0.043(2) 0.056(2) -0.0068(17) 0.0055(16) 0.0008(15)
O3 0.049(2) 0.047(2) 0.052(2) -0.0068(18) 0.0166(18) 0.0198(18)
O4 0.027(2) 0.062(2) 0.051(2) 0.0002(18) 0.0074(16) 0.0128(17)
O5 0.114(4) 0.047(3) 0.072(3) -0.006(2) 0.010(3) 0.025(3)
O6 0.077(3) 0.059(3) 0.050(3) -0.013(2) 0.010(2) 0.018(2)
O7 0.062(3) 0.052(2) 0.046(2) 0.0030(18) 0.0116(19) 0.010(2)
O8 0.099(4) 0.055(3) 0.104(4) -0.024(3) 0.041(3) 0.001(3)
O9 0.061(3) 0.066(3) 0.048(2) -0.0091(19) 0.004(2) 0.014(2)
C1 0.023(2) 0.037(3) 0.035(2) 0.006(2) 0.0045(19) 0.003(2)
C2 0.023(2) 0.033(2) 0.028(2) 0.0064(18) 0.0041(18) 0.0059(18)
C3 0.031(2) 0.029(2) 0.030(2) -0.0002(18) 0.0060(19) 0.0035(19)
C4 0.026(2) 0.033(2) 0.029(2) 0.0063(19) 0.0076(18) 0.0073(19)
C5 0.020(2) 0.033(2) 0.038(2) 0.0017(19) 0.0047(19) 0.0044(19)
C6 0.024(2) 0.034(2) 0.033(2) -0.0002(19) 0.0042(19) 0.0049(19)
C7 0.024(2) 0.038(2) 0.031(2) 0.0004(19) 0.0078(18) 0.0102(19)
C8 0.034(3) 0.034(3) 0.039(3) 0.006(2) 0.013(2) 0.010(2)
C9 0.034(3) 0.049(3) 0.039(3) 0.001(2) 0.002(2) 0.004(2)
C10 0.030(3) 0.041(3) 0.036(3) 0.000(2) 0.001(2) -0.002(2)
C11 0.050(3) 0.035(3) 0.044(3) 0.004(2) 0.007(2) 0.008(2)
C12 0.052(3) 0.046(3) 0.037(3) 0.005(2) 0.004(2) 0.010(2)
C13 0.037(3) 0.040(3) 0.037(3) -0.004(2) -0.002(2) 0.002(2)
C14 0.051(3) 0.034(3) 0.049(3) 0.004(2) 0.002(2) 0.004(2)
C15 0.056(3) 0.048(3) 0.039(3) 0.009(2) 0.005(2) 0.000(3)
C16 0.045(3) 0.049(3) 0.040(3) -0.008(3) -0.009(2) 0.004(3)
C17 0.030(3) 0.051(3) 0.060(3) 0.013(3) 0.001(2) 0.002(2)
C18 0.031(3) 0.043(3) 0.060(3) 0.010(2) 0.010(2) 0.002(2)
C19 0.038(3) 0.032(2) 0.041(3) -0.004(2) 0.010(2) 0.008(2)
C20 0.039(3) 0.045(3) 0.047(3) 0.000(2) -0.003(2) 0.000(2)
C21 0.037(3) 0.041(3) 0.045(3) 0.002(2) 0.009(2) -0.004(2)
C22 0.046(3) 0.036(3) 0.042(3) -0.001(2) 0.010(2) 0.010(2)
C23 0.046(3) 0.036(3) 0.040(3) -0.002(2) 0.002(2) 0.008(2)
C24 0.040(3) 0.029(2) 0.033(2) 0.0048(19) 0.004(2) 0.006(2)
C25 0.035(3) 0.036(3) 0.049(3) -0.001(2) 0.003(2) 0.013(2)
C26 0.035(3) 0.039(3) 0.049(3) -0.003(2) -0.001(2) 0.007(2)
C27 0.037(3) 0.039(3) 0.055(3) -0.006(2) 0.007(2) 0.012(2)
C28 0.031(3) 0.037(3) 0.053(3) -0.007(2) -0.004(2) 0.004(2)
C29 0.122(7) 0.056(4) 0.092(5) -0.005(4) 0.047(5) 0.010(4)
C30 0.111(8) 0.147(8) 0.114(7) 0.005(6) -0.006(6) 0.050(6)
C31 0.074(5) 0.054(4) 0.088(5) 0.003(4) 0.025(4) 0.013(3)

loop_
_atom_type_symbol
_atom_type_description
_atom_type_scat_dispersion_real
_atom_type_scat_dispersion_imag
_atom_type_scat_source
C C 0.0033 0.0016 'International Tables Vol C Tables 4.2.6.8 and 6.1.1.4'
H H 0.0000 0.0000 'International Tables Vol C Tables 4.2.6.8 and 6.1.1.4'
N N 0.0061 0.0033 'International Tables Vol C Tables 4.2.6.8 and 6.1.1.4'
O O 0.0106 0.0060 'International Tables Vol C Tables 4.2.6.8 and 6.1.1.4'
Cd Cd -0.8075 1.2024 'International Tables Vol C Tables 4.2.6.8 and 6.1.1.4'

loop_
_geom_angle_atom_site_label_1
_geom_angle_atom_site_label_2
_geom_angle_atom_site_label_3
_geom_angle
_geom_angle_site_symmetry_1
_geom_angle_site_symmetry_3
_geom_angle_publ_flag
O4 Cd1 N3 126.56(14) 1_655 1_565 ?
O4 Cd1 O1 89.72(12) 1_655 . ?
N3 Cd1 O1 143.58(13) 1_565 . ?
O4 Cd1 O7 87.09(14) 1_655 . ?
N3 Cd1 O7 90.56(14) 1_565 . ?
O1 Cd1 O7 88.03(13) . . ?
O4 Cd1 O2 144.81(13) 1_655 . ?
N3 Cd1 O2 88.55(13) 1_565 . ?
O1 Cd1 O2 55.09(11) . . ?
O7 Cd1 O2 90.57(14) . . ?
O4 Cd1 N2 93.56(14) 1_655 . ?
N3 Cd1 N2 92.12(14) 1_565 . ?
O1 Cd1 N2 88.14(13) . . ?
O7 Cd1 N2 176.12(13) . . ?
O2 Cd1 N2 86.68(14) . . ?
C6 N1 C9 123.0(4) . . ?
C21 N2 C17 115.7(5) . . ?
C21 N2 Cd1 122.7(3) . . ?
C17 N2 Cd1 121.1(3) . . ?
C27 N3 C26 116.4(4) . . ?
C27 N3 Cd1 122.3(3) . 1_545 ?
C26 N3 Cd1 120.6(3) . 1_545 ?
C31 N4 C30 121.6(7) . . ?
C31 N4 C29 121.0(7) . . ?
C30 N4 C29 117.5(6) . . ?
C1 O1 Cd1 92.8(3) . . ?
C1 O2 Cd1 90.7(3) . . ?
C8 O4 Cd1 112.7(3) . 1_455 ?
O1 C1 O2 121.4(4) . . ?
O1 C1 C2 120.0(4) . . ?
O2 C1 C2 118.6(4) . . ?
C7 C2 C3 119.8(4) . . ?
C7 C2 C1 119.2(4) . . ?
C3 C2 C1 121.0(4) . . ?
C4 C3 C2 119.6(4) . . ?
C3 C4 C5 121.1(4) . . ?
C3 C4 C8 120.7(4) . . ?
C5 C4 C8 118.1(4) . . ?
C6 C5 C4 119.7(4) . . ?
N1 C6 C5 122.6(4) . . ?
N1 C6 C7 118.3(4) . . ?
C5 C6 C7 119.1(4) . . ?
C2 C7 C6 120.8(4) . . ?
O3 C8 O4 122.8(4) . . ?
O3 C8 C4 119.7(4) . . ?
O4 C8 C4 117.4(4) . . ?
N1 C9 C10 107.7(4) . . ?
C15 C10 C11 118.1(5) . . ?
C15 C10 C9 122.3(5) . . ?
C11 C10 C9 119.5(5) . . ?
C12 C11 C10 120.4(5) . . ?
C13 C12 C11 120.7(5) . . ?
C12 C13 C14 119.0(5) . . ?
C12 C13 C16 122.0(5) . . ?
C14 C13 C16 118.9(5) . . ?
C15 C14 C13 120.1(5) . . ?
C14 C15 C10 121.7(5) . . ?
O5 C16 O6 123.1(5) . . ?
O5 C16 C13 123.6(6) . . ?
O6 C16 C13 113.3(5) . . ?
N2 C17 C18 123.6(5) . . ?
C17 C18 C19 120.1(5) . . ?
C18 C19 C20 116.0(5) . . ?
C18 C19 C22 122.0(5) . . ?
C20 C19 C22 122.0(5) . . ?
C21 C20 C19 120.8(5) . . ?
N2 C21 C20 123.7(5) . . ?
C19 C22 C23 113.1(4) . . ?
C24 C23 C22 118.1(4) . . ?
C25 C24 C28 115.8(4) . . ?
C25 C24 C23 125.1(5) . . ?
C28 C24 C23 119.1(4) . . ?
C24 C25 C26 120.6(5) . . ?
N3 C26 C25 123.0(5) . . ?
N3 C27 C28 123.6(5) . . ?
C27 C28 C24 120.5(5) . . ?
O8 C31 N4 128.2(8) . . ?

loop_
_geom_bond_atom_site_label_1
_geom_bond_atom_site_label_2
_geom_bond_distance
_geom_bond_site_symmetry_2
_geom_bond_publ_flag
Cd1 O4 2.223(3) 1_655 ?
Cd1 N3 2.352(4) 1_565 ?
Cd1 O1 2.372(3) . ?
Cd1 O7 2.379(4) . ?
Cd1 O2 2.414(3) . ?
Cd1 N2 2.440(4) . ?
N1 C6 1.393(6) . ?
N1 C9 1.453(6) . ?
N2 C21 1.341(7) . ?
N2 C17 1.353(7) . ?
N3 C27 1.338(6) . ?
N3 C26 1.348(6) . ?
N3 Cd1 2.353(4) 1_545 ?
N4 C31 1.315(8) . ?
N4 C30 1.433(11) . ?
N4 C29 1.466(8) . ?
O1 C1 1.267(6) . ?
O2 C1 1.271(6) . ?
O3 C8 1.263(6) . ?
O4 C8 1.270(6) . ?
O4 Cd1 2.223(3) 1_455 ?
O5 C16 1.213(7) . ?
O6 C16 1.321(7) . ?
O8 C31 1.214(8) . ?
C1 C2 1.510(6) . ?
C2 C7 1.400(6) . ?
C2 C3 1.404(6) . ?
C3 C4 1.384(6) . ?
C4 C5 1.409(6) . ?
C4 C8 1.514(6) . ?
C5 C6 1.400(6) . ?
C6 C7 1.408(6) . ?
C9 C10 1.522(7) . ?
C10 C15 1.394(7) . ?
C10 C11 1.406(7) . ?
C11 C12 1.398(7) . ?
C12 C13 1.393(7) . ?
C13 C14 1.399(7) . ?
C13 C16 1.502(7) . ?
C14 C15 1.385(7) . ?
C17 C18 1.388(8) . ?
C18 C19 1.389(7) . ?
C19 C20 1.390(7) . ?
C19 C22 1.510(7) . ?
C20 C21 1.375(8) . ?
C22 C23 1.547(7) . ?
C23 C24 1.522(6) . ?
C24 C25 1.388(7) . ?
C24 C28 1.392(7) . ?
C25 C26 1.391(7) . ?
C27 C28 1.387(7) . ?
